data_7125228
loop_
_publ_author_name
'Baudron, St\'ephane A'
'Hosseini, Mir Wais'

_publ_section_title
;
 Pre-organization of clefts for Ag-\p interactions in Zn(ii) bisdipyrrin
 helicates for the construction of heterometallic networks.
;
_journal_issue 88
_journal_name_full 'Chemical communications (Cambridge, England)'
_journal_page_first 13000
_journal_page_last 13003
_journal_paper_doi 10.1039/c6cc07754d
_journal_volume 52
_journal_year 2016
_chemical_formula_sum 'C92 H56 N8 Zn2'
_chemical_formula_weight 1404.18
_space_group_crystal_system monoclinic
_space_group_IT_number 13
_space_group_name_Hall '-P 2yc'
_space_group_name_H-M_alt 'P 1 2/c 1'
_atom_sites_solution_hydrogens geom
_audit_creation_method SHELXL-2014/7
_audit_update_record
;
2016-09-23 deposited with the CCDC.
2016-10-11 downloaded from the CCDC.
;
_cell_angle_alpha 90
_cell_angle_beta 97.145(3)
_cell_angle_gamma 90
_cell_formula_units_Z 2
_cell_length_a 10.8018(6)
_cell_length_b 17.3515(9)
_cell_length_c 26.7953(16)
_cell_measurement_reflns_used 9824
_cell_measurement_temperature 173(2)
_cell_measurement_theta_max 24.16
_cell_measurement_theta_min 2.23
_cell_volume 4983.2(5)
_computing_cell_refinement 'Bruker SAINT'
_computing_data_collection 'Bruker APEX2'
_computing_data_reduction 'Bruker SAINT'
_computing_molecular_graphics 'Bruker SHELXTL'
_computing_publication_material 'Bruker SHELXTL'
_computing_structure_refinement 'SHELXL-2014 (Sheldrick 2014)'
_computing_structure_solution 'SHELXS-97 (Sheldrick 2008)'
_diffrn_ambient_temperature 173(2)
_diffrn_measured_fraction_theta_full 0.997
_diffrn_measured_fraction_theta_max 0.990
_diffrn_measurement_device_type 'Bruker APEX-II CCD'
_diffrn_measurement_method '\f and \w scans'
_diffrn_radiation_type MoK\a
_diffrn_radiation_wavelength 0.71073
_diffrn_reflns_av_R_equivalents 0.0625
_diffrn_reflns_av_unetI/netI 0.0529
_diffrn_reflns_Laue_measured_fraction_full 0.997
_diffrn_reflns_Laue_measured_fraction_max 0.990
_diffrn_reflns_limit_h_max 15
_diffrn_reflns_limit_h_min -15
_diffrn_reflns_limit_k_max 23
_diffrn_reflns_limit_k_min -24
_diffrn_reflns_limit_l_max 37
_diffrn_reflns_limit_l_min -37
_diffrn_reflns_number 97746
_diffrn_reflns_point_group_measured_fraction_full 0.997
_diffrn_reflns_point_group_measured_fraction_max 0.990
_diffrn_reflns_theta_full 25.242
_diffrn_reflns_theta_max 30.214
_diffrn_reflns_theta_min 1.532
_exptl_absorpt_coefficient_mu 0.521
_exptl_absorpt_correction_T_max 0.968
_exptl_absorpt_correction_T_min 0.939
_exptl_absorpt_correction_type multi-scan
_exptl_absorpt_process_details sadabs
_exptl_crystal_colour dark-purple
_exptl_crystal_density_diffrn 0.936
_exptl_crystal_density_meas ?
_exptl_crystal_description block
_exptl_crystal_F_000 1448
_exptl_crystal_size_max 0.120
_exptl_crystal_size_mid 0.100
_exptl_crystal_size_min 0.060
_refine_diff_density_max 0.794
_refine_diff_density_min -0.614
_refine_diff_density_rms 0.069
_refine_ls_extinction_method none
_refine_ls_goodness_of_fit_ref 1.034
_refine_ls_hydrogen_treatment constr
_refine_ls_matrix_type full
_refine_ls_number_parameters 460
_refine_ls_number_reflns 14675
_refine_ls_number_restraints 0
_refine_ls_restrained_S_all 1.034
_refine_ls_R_factor_all 0.1039
_refine_ls_R_factor_gt 0.0586
_refine_ls_shift/su_max 0.002
_refine_ls_shift/su_mean 0.000
_refine_ls_structure_factor_coef Fsqd
_refine_ls_weighting_details 'w=1/[\s^2^(Fo^2^)+(0.0825P)^2^+4.3195P] where P=(Fo^2^+2Fc^2^)/3'
_refine_ls_weighting_scheme calc
_refine_ls_wR_factor_gt 0.1573
_refine_ls_wR_factor_ref 0.1836
_reflns_Friedel_coverage 0.000
_reflns_number_gt 9427
_reflns_number_total 14675
_reflns_threshold_expression 'I > 2\s(I)'
_cod_data_source_file c6cc07754d2.cif
_cod_data_source_block compound2
_cod_depositor_comments
;
The following automatic conversions were performed:

data item '_exptl_crystal_density_meas' value 'not measured' was
changed to '?' -- the value is perceived as not measured.

Automatic conversion script
Id: cif_fix_values 6909 2019-04-08 15:41:33Z antanas 
;
_cod_original_sg_symbol_H-M 'P 2/c'
_cod_database_code 7125228
_shelx_shelxl_version_number 2014/7
_shelx_space_group_comment
;
The symmetry employed for this shelxl refinement is uniquely defined
by the following loop, which should always be used as a source of
symmetry information in preference to the above space-group names.
They are only intended as comments.
;
_shelx_estimated_absorpt_t_min 0.940
_shelx_estimated_absorpt_t_max 0.969
_platon_squeeze_void_probe_radius 1.20

loop_
_space_group_symop_operation_xyz
'x, y, z'
'-x, y, -z+1/2'
'-x, -y, -z'
'x, -y, z-1/2'

loop_
_atom_site_label
_atom_site_type_symbol
_atom_site_fract_x
_atom_site_fract_y
_atom_site_fract_z
_atom_site_U_iso_or_equiv
_atom_site_adp_type
_atom_site_occupancy
_atom_site_site_symmetry_order
_atom_site_calc_flag
_atom_site_refinement_flags_posn
_atom_site_refinement_flags_adp
C1 C 0.5931(3) 0.71262(18) 0.86716(11) 0.0460(7) Uani 1 1 d . .
H1 H 0.6614 0.6795 0.8777 0.055 Uiso 1 1 calc R U
C2 C 0.5840(3) 0.78942(19) 0.88330(12) 0.0514(8) Uani 1 1 d . .
H2 H 0.6431 0.8169 0.9058 0.062 Uiso 1 1 calc R U
C3 C 0.4721(3) 0.81633(17) 0.85974(10) 0.0420(6) Uani 1 1 d . .
H3 H 0.4380 0.8662 0.8634 0.050 Uiso 1 1 calc R U
C4 C 0.4178(2) 0.75655(15) 0.82941(9) 0.0324(5) Uani 1 1 d . .
C5 C 0.3074(2) 0.75993(14) 0.79553(9) 0.0321(5) Uani 1 1 d . .
C6 C 0.2642(2) 0.70449(14) 0.75940(9) 0.0318(5) Uani 1 1 d . .
C7 C 0.1507(3) 0.70744(17) 0.72667(10) 0.0389(6) Uani 1 1 d . .
H7 H 0.0911 0.7480 0.7243 0.047 Uiso 1 1 calc R U
C8 C 0.1433(3) 0.64106(17) 0.69924(11) 0.0407(6) Uani 1 1 d . .
H8 H 0.0763 0.6259 0.6748 0.049 Uiso 1 1 calc R U
C9 C 0.2537(2) 0.59920(15) 0.71395(10) 0.0327(5) Uani 1 1 d . .
C10 C 0.2293(2) 0.83095(15) 0.79823(9) 0.0333(5) Uani 1 1 d . .
C11 C 0.2471(3) 0.89488(15) 0.76819(10) 0.0383(6) Uani 1 1 d . .
C12 C 0.3323(3) 0.89474(17) 0.73160(12) 0.0473(7) Uani 1 1 d . .
H12 H 0.3790 0.8495 0.7268 0.057 Uiso 1 1 calc R U
C13 C 0.3477(4) 0.95845(19) 0.70343(13) 0.0568(8) Uani 1 1 d . .
H13 H 0.4050 0.9569 0.6793 0.068 Uiso 1 1 calc R U
C14 C 0.2800(4) 1.02689(19) 0.70944(14) 0.0598(9) Uani 1 1 d . .
H14 H 0.2916 1.0708 0.6894 0.072 Uiso 1 1 calc R U
C15 C 0.1989(3) 1.02932(17) 0.74386(13) 0.0545(8) Uani 1 1 d . .
H15 H 0.1545 1.0757 0.7480 0.065 Uiso 1 1 calc R U
C16 C 0.1783(3) 0.96439(16) 0.77397(11) 0.0434(6) Uani 1 1 d . .
C17 C 0.0909(3) 0.96551(18) 0.80782(12) 0.0494(7) Uani 1 1 d . .
H17 H 0.0448 1.0114 0.8116 0.059 Uiso 1 1 calc R U
C18 C 0.0691(3) 0.90110(19) 0.83633(12) 0.0498(7) Uani 1 1 d . .
C19 C -0.0241(4) 0.9011(2) 0.86931(18) 0.0742(12) Uani 1 1 d . .
H19 H -0.0730 0.9461 0.8720 0.089 Uiso 1 1 calc R U
C20 C -0.0445(4) 0.8383(3) 0.89688(19) 0.0845(14) Uani 1 1 d . .
H20 H -0.1099 0.8389 0.9176 0.101 Uiso 1 1 calc R U
C21 C 0.0308(4) 0.7712(2) 0.89535(15) 0.0634(9) Uani 1 1 d . .
H21 H 0.0190 0.7284 0.9163 0.076 Uiso 1 1 calc R U
C22 C 0.1200(3) 0.76878(18) 0.86352(11) 0.0441(6) Uani 1 1 d . .
H22 H 0.1689 0.7235 0.8621 0.053 Uiso 1 1 calc R U
C23 C 0.1410(3) 0.83249(16) 0.83262(10) 0.0378(6) Uani 1 1 d . .
C24 C 0.2107(3) 0.53247(18) 0.84252(11) 0.0440(7) Uani 1 1 d . .
H24 H 0.1629 0.5754 0.8292 0.053 Uiso 1 1 calc R U
C25 C 0.1637(3) 0.4725(2) 0.87024(13) 0.0531(8) Uani 1 1 d . .
H25 H 0.0815 0.4684 0.8791 0.064 Uiso 1 1 calc R U
C26 C 0.2587(3) 0.42171(18) 0.88187(11) 0.0440(7) Uani 1 1 d . .
H26 H 0.2553 0.3751 0.9003 0.053 Uiso 1 1 calc R U
C27 C 0.3645(2) 0.45147(15) 0.86129(9) 0.0340(5) Uani 1 1 d . .
C28 C 0.4830(2) 0.41980(14) 0.86374(9) 0.0331(5) Uani 1 1 d . .
C29 C 0.5858(2) 0.44877(15) 0.84324(10) 0.0349(5) Uani 1 1 d . .
C30 C 0.7092(3) 0.41954(17) 0.85186(12) 0.0460(7) Uani 1 1 d . .
H30 H 0.7345 0.3731 0.8689 0.055 Uiso 1 1 calc R U
C31 C 0.7851(3) 0.47031(18) 0.83126(12) 0.0489(7) Uani 1 1 d . .
H31 H 0.8730 0.4664 0.8317 0.059 Uiso 1 1 calc R U
C32 C 0.7072(2) 0.52974(15) 0.80915(10) 0.0339(5) Uani 1 1 d . .
C33 C 0.5047(2) 0.34575(15) 0.89316(9) 0.0327(5) Uani 1 1 d . .
C34 C 0.5539(2) 0.34950(16) 0.94449(9) 0.0360(6) Uani 1 1 d . .
C35 C 0.5817(3) 0.42052(19) 0.96978(12) 0.0490(7) Uani 1 1 d . .
H35 H 0.5680 0.4676 0.9519 0.059 Uiso 1 1 calc R U
C36 C 0.6278(4) 0.4217(3) 1.01949(14) 0.0688(11) Uani 1 1 d . .
H36 H 0.6466 0.4697 1.0358 0.083 Uiso 1 1 calc R U
C37 C 0.6479(4) 0.3526(3) 1.04699(12) 0.0724(12) Uani 1 1 d . .
H37 H 0.6772 0.3547 1.0819 0.087 Uiso 1 1 calc R U
C38 C 0.6261(3) 0.2836(2) 1.02445(12) 0.0609(10) Uani 1 1 d . .
H38 H 0.6426 0.2376 1.0433 0.073 Uiso 1 1 calc R U
C39 C 0.5780(3) 0.27908(19) 0.97192(11) 0.0441(7) Uani 1 1 d . .
C40 C 0.5550(3) 0.20901(19) 0.94784(12) 0.0506(8) Uani 1 1 d . .
H40 H 0.5726 0.1627 0.9663 0.061 Uiso 1 1 calc R U
C41 C 0.5070(3) 0.20486(17) 0.89759(12) 0.0468(7) Uani 1 1 d . .
C42 C 0.4834(4) 0.1327(2) 0.87279(18) 0.0723(11) Uani 1 1 d . .
H42 H 0.5039 0.0865 0.8909 0.087 Uiso 1 1 calc R U
C43 C 0.4330(4) 0.1285(2) 0.82442(18) 0.0766(12) Uani 1 1 d . .
H43 H 0.4159 0.0797 0.8090 0.092 Uiso 1 1 calc R U
C44 C 0.4052(4) 0.1971(2) 0.79631(15) 0.0725(11) Uani 1 1 d . .
H44 H 0.3693 0.1938 0.7622 0.087 Uiso 1 1 calc R U
C45 C 0.4295(3) 0.26776(18) 0.81776(12) 0.0520(8) Uani 1 1 d . .
H45 H 0.4122 0.3129 0.7981 0.062 Uiso 1 1 calc R U
C46 C 0.4807(3) 0.27477(16) 0.86954(10) 0.0387(6) Uani 1 1 d . .
N1 N 0.32679(19) 0.63648(12) 0.75019(7) 0.0294(4) Uani 1 1 d . .
N2 N 0.4944(2) 0.69226(13) 0.83545(8) 0.0345(5) Uani 1 1 d . .
N3 N 0.3300(2) 0.52146(13) 0.83742(8) 0.0359(5) Uani 1 1 d . .
N4 N 0.5880(2) 0.51693(12) 0.81583(8) 0.0325(4) Uani 1 1 d . .
Zn1 Zn 0.44685(3) 0.59048(2) 0.80565(2) 0.03224(10) Uani 1 1 d . .

loop_
_atom_site_aniso_label
_atom_site_aniso_U_11
_atom_site_aniso_U_22
_atom_site_aniso_U_33
_atom_site_aniso_U_23
_atom_site_aniso_U_13
_atom_site_aniso_U_12
C1 0.0432(16) 0.0491(17) 0.0437(15) -0.0062(13) -0.0027(12) 0.0108(13)
C2 0.0513(18) 0.0495(18) 0.0498(17) -0.0162(14) -0.0074(14) 0.0012(14)
C3 0.0451(15) 0.0399(15) 0.0394(14) -0.0078(12) -0.0006(12) 0.0049(12)
C4 0.0384(13) 0.0296(12) 0.0290(11) 0.0007(9) 0.0034(10) 0.0042(10)
C5 0.0380(13) 0.0292(12) 0.0293(11) 0.0029(9) 0.0055(10) 0.0065(10)
C6 0.0370(13) 0.0308(12) 0.0277(11) 0.0030(9) 0.0044(10) 0.0057(10)
C7 0.0349(13) 0.0424(15) 0.0388(13) -0.0017(11) 0.0017(11) 0.0086(12)
C8 0.0341(13) 0.0467(16) 0.0403(14) -0.0077(12) 0.0005(11) 0.0013(12)
C9 0.0304(12) 0.0329(13) 0.0355(12) -0.0041(10) 0.0070(10) -0.0034(10)
C10 0.0370(13) 0.0291(12) 0.0319(12) -0.0030(10) -0.0028(10) 0.0069(10)
C11 0.0474(15) 0.0274(13) 0.0381(13) -0.0027(10) -0.0030(11) 0.0057(11)
C12 0.0613(19) 0.0343(15) 0.0469(16) 0.0047(12) 0.0094(14) 0.0071(13)
C13 0.071(2) 0.0428(17) 0.0576(19) 0.0077(15) 0.0105(17) 0.0001(16)
C14 0.079(2) 0.0359(17) 0.062(2) 0.0102(15) 0.0001(18) -0.0030(16)
C15 0.064(2) 0.0264(14) 0.067(2) -0.0012(14) -0.0154(17) 0.0057(14)
C16 0.0474(16) 0.0302(14) 0.0490(16) -0.0027(12) -0.0084(13) 0.0055(12)
C17 0.0544(18) 0.0357(15) 0.0561(18) -0.0060(13) -0.0012(14) 0.0145(13)
C18 0.0465(17) 0.0490(18) 0.0534(17) -0.0068(14) 0.0043(14) 0.0164(14)
C19 0.066(2) 0.065(2) 0.097(3) -0.001(2) 0.033(2) 0.027(2)
C20 0.076(3) 0.084(3) 0.105(3) 0.005(3) 0.053(3) 0.021(2)
C21 0.065(2) 0.064(2) 0.066(2) 0.0065(18) 0.0291(18) 0.0047(18)
C22 0.0451(16) 0.0460(16) 0.0418(15) -0.0012(12) 0.0072(12) 0.0054(13)
C23 0.0390(14) 0.0375(14) 0.0358(13) -0.0025(11) 0.0006(11) 0.0077(11)
C24 0.0330(13) 0.0477(16) 0.0508(16) 0.0080(13) 0.0031(12) 0.0090(12)
C25 0.0346(15) 0.065(2) 0.0602(19) 0.0129(16) 0.0088(13) 0.0020(14)
C26 0.0391(14) 0.0475(17) 0.0462(15) 0.0109(13) 0.0088(12) -0.0028(13)
C27 0.0377(13) 0.0321(13) 0.0320(12) 0.0049(10) 0.0041(10) 0.0027(11)
C28 0.0402(13) 0.0286(12) 0.0309(12) 0.0023(9) 0.0054(10) 0.0033(10)
C29 0.0399(14) 0.0267(12) 0.0396(13) 0.0082(10) 0.0113(11) 0.0081(10)
C30 0.0420(15) 0.0380(15) 0.0600(18) 0.0161(13) 0.0146(13) 0.0127(12)
C31 0.0356(14) 0.0482(17) 0.0645(19) 0.0195(15) 0.0129(13) 0.0128(13)
C32 0.0320(12) 0.0322(13) 0.0384(13) 0.0049(10) 0.0079(10) 0.0034(10)
C33 0.0333(12) 0.0344(13) 0.0308(12) 0.0056(10) 0.0054(10) 0.0027(10)
C34 0.0363(13) 0.0414(15) 0.0315(12) 0.0051(11) 0.0090(10) 0.0072(11)
C35 0.0495(17) 0.0495(18) 0.0461(16) -0.0067(13) -0.0024(13) 0.0131(14)
C36 0.069(2) 0.083(3) 0.0504(19) -0.0285(19) -0.0102(17) 0.028(2)
C37 0.075(3) 0.107(3) 0.0316(15) -0.0031(19) -0.0056(16) 0.037(2)
C38 0.064(2) 0.081(3) 0.0380(16) 0.0198(17) 0.0070(15) 0.0237(19)
C39 0.0398(15) 0.0560(18) 0.0373(14) 0.0164(13) 0.0073(11) 0.0098(13)
C40 0.0543(18) 0.0426(17) 0.0544(18) 0.0209(14) 0.0046(14) 0.0050(14)
C41 0.0479(16) 0.0338(15) 0.0577(18) 0.0086(13) 0.0022(14) -0.0016(13)
C42 0.083(3) 0.0332(17) 0.096(3) 0.0053(18) -0.007(2) 0.0040(17)
C43 0.078(3) 0.042(2) 0.100(3) -0.019(2) -0.027(2) 0.0087(18)
C44 0.089(3) 0.060(2) 0.062(2) -0.0203(18) -0.018(2) 0.006(2)
C45 0.071(2) 0.0366(16) 0.0457(16) -0.0066(13) -0.0035(15) 0.0136(15)
C46 0.0453(15) 0.0334(14) 0.0379(13) 0.0041(11) 0.0076(11) 0.0024(12)
N1 0.0340(10) 0.0264(10) 0.0279(9) 0.0006(8) 0.0044(8) 0.0028(8)
N2 0.0388(12) 0.0328(11) 0.0306(10) -0.0010(9) -0.0010(9) 0.0090(9)
N3 0.0347(11) 0.0358(12) 0.0370(11) 0.0064(9) 0.0031(9) 0.0051(9)
N4 0.0354(11) 0.0273(10) 0.0356(11) 0.0059(8) 0.0076(9) 0.0050(9)
Zn1 0.03562(16) 0.02716(15) 0.03376(15) 0.00361(12) 0.00362(11) 0.00749(12)

loop_
_atom_type_symbol
_atom_type_description
_atom_type_scat_dispersion_real
_atom_type_scat_dispersion_imag
_atom_type_scat_source
C C 0.0033 0.0016 'International Tables Vol C Tables 4.2.6.8 and 6.1.1.4'
H H 0.0000 0.0000 'International Tables Vol C Tables 4.2.6.8 and 6.1.1.4'
N N 0.0061 0.0033 'International Tables Vol C Tables 4.2.6.8 and 6.1.1.4'
Zn Zn 0.2839 1.4301 'International Tables Vol C Tables 4.2.6.8 and 6.1.1.4'

loop_
_geom_angle_atom_site_label_1
_geom_angle_atom_site_label_2
_geom_angle_atom_site_label_3
_geom_angle
_geom_angle_site_symmetry_3
N2 C1 C2 111.6(3) .
N2 C1 H1 124.2 .
C2 C1 H1 124.2 .
C3 C2 C1 105.7(3) .
C3 C2 H2 127.1 .
C1 C2 H2 127.1 .
C2 C3 C4 107.2(3) .
C2 C3 H3 126.4 .
C4 C3 H3 126.4 .
N2 C4 C3 109.1(2) .
N2 C4 C5 123.7(2) .
C3 C4 C5 127.1(2) .
C6 C5 C4 126.8(2) .
C6 C5 C10 117.1(2) .
C4 C5 C10 116.1(2) .
N1 C6 C5 125.0(2) .
N1 C6 C7 108.8(2) .
C5 C6 C7 126.2(2) .
C8 C7 C6 107.0(2) .
C8 C7 H7 126.5 .
C6 C7 H7 126.5 .
C7 C8 C9 107.1(2) .
C7 C8 H8 126.5 .
C9 C8 H8 126.5 .
N1 C9 C8 110.8(2) .
N1 C9 C32 122.5(2) 2_656
C8 C9 C32 126.4(2) 2_656
C11 C10 C23 121.0(2) .
C11 C10 C5 120.4(2) .
C23 C10 C5 118.6(2) .
C10 C11 C12 122.8(2) .
C10 C11 C16 119.6(3) .
C12 C11 C16 117.6(3) .
C13 C12 C11 120.9(3) .
C13 C12 H12 119.5 .
C11 C12 H12 119.5 .
C12 C13 C14 121.2(3) .
C12 C13 H13 119.4 .
C14 C13 H13 119.4 .
C15 C14 C13 119.5(3) .
C15 C14 H14 120.2 .
C13 C14 H14 120.2 .
C14 C15 C16 121.7(3) .
C14 C15 H15 119.2 .
C16 C15 H15 119.2 .
C17 C16 C15 121.9(3) .
C17 C16 C11 119.1(3) .
C15 C16 C11 119.0(3) .
C16 C17 C18 121.5(3) .
C16 C17 H17 119.2 .
C18 C17 H17 119.2 .
C17 C18 C19 121.6(3) .
C17 C18 C23 120.0(3) .
C19 C18 C23 118.4(3) .
C20 C19 C18 121.2(3) .
C20 C19 H19 119.4 .
C18 C19 H19 119.4 .
C19 C20 C21 120.7(3) .
C19 C20 H20 119.6 .
C21 C20 H20 119.6 .
C22 C21 C20 119.6(4) .
C22 C21 H21 120.2 .
C20 C21 H21 120.2 .
C21 C22 C23 121.2(3) .
C21 C22 H22 119.4 .
C23 C22 H22 119.4 .
C10 C23 C22 122.6(2) .
C10 C23 C18 118.6(3) .
C22 C23 C18 118.7(3) .
N3 C24 C25 111.5(3) .
N3 C24 H24 124.3 .
C25 C24 H24 124.3 .
C26 C25 C24 106.8(3) .
C26 C25 H25 126.6 .
C24 C25 H25 126.6 .
C25 C26 C27 107.2(3) .
C25 C26 H26 126.4 .
C27 C26 H26 126.4 .
C28 C27 N3 123.8(2) .
C28 C27 C26 128.1(2) .
N3 C27 C26 108.1(2) .
C27 C28 C29 127.9(2) .
C27 C28 C33 116.4(2) .
C29 C28 C33 115.7(2) .
C28 C29 N4 125.5(2) .
C28 C29 C30 125.9(2) .
N4 C29 C30 108.2(2) .
C31 C30 C29 107.6(2) .
C31 C30 H30 126.2 .
C29 C30 H30 126.2 .
C30 C31 C32 106.5(3) .
C30 C31 H31 126.8 .
C32 C31 H31 126.8 .
N4 C32 C31 110.8(2) .
N4 C32 C9 122.2(2) 2_656
C31 C32 C9 126.8(2) 2_656
C46 C33 C34 120.6(2) .
C46 C33 C28 120.4(2) .
C34 C33 C28 118.9(2) .
C33 C34 C35 122.4(3) .
C33 C34 C39 118.8(3) .
C35 C34 C39 118.8(3) .
C36 C35 C34 120.6(3) .
C36 C35 H35 119.7 .
C34 C35 H35 119.7 .
C35 C36 C37 120.8(4) .
C35 C36 H36 119.6 .
C37 C36 H36 119.6 .
C38 C37 C36 120.9(3) .
C38 C37 H37 119.5 .
C36 C37 H37 119.5 .
C37 C38 C39 120.5(3) .
C37 C38 H38 119.7 .
C39 C38 H38 119.7 .
C40 C39 C34 120.0(3) .
C40 C39 C38 121.7(3) .
C34 C39 C38 118.4(3) .
C41 C40 C39 121.5(3) .
C41 C40 H40 119.2 .
C39 C40 H40 119.2 .
C40 C41 C42 121.6(3) .
C40 C41 C46 119.4(3) .
C42 C41 C46 119.0(3) .
C43 C42 C41 121.7(3) .
C43 C42 H42 119.2 .
C41 C42 H42 119.2 .
C42 C43 C44 120.0(3) .
C42 C43 H43 120.0 .
C44 C43 H43 120.0 .
C45 C44 C43 120.8(3) .
C45 C44 H44 119.6 .
C43 C44 H44 119.6 .
C44 C45 C46 121.0(3) .
C44 C45 H45 119.5 .
C46 C45 H45 119.5 .
C33 C46 C45 122.8(3) .
C33 C46 C41 119.7(3) .
C45 C46 C41 117.5(3) .
C9 N1 C6 106.3(2) .
C9 N1 Zn1 127.71(17) .
C6 N1 Zn1 119.10(16) .
C1 N2 C4 106.3(2) .
C1 N2 Zn1 130.07(19) .
C4 N2 Zn1 123.36(18) .
C24 N3 C27 106.5(2) .
C24 N3 Zn1 128.9(2) .
C27 N3 Zn1 124.50(17) .
C32 N4 C29 106.9(2) .
C32 N4 Zn1 127.63(17) .
C29 N4 Zn1 123.77(17) .
N2 Zn1 N4 111.27(9) .
N2 Zn1 N3 120.47(9) .
N4 Zn1 N3 94.07(9) .
N2 Zn1 N1 93.16(8) .
N4 Zn1 N1 140.50(8) .
N3 Zn1 N1 99.71(9) .

loop_
_geom_bond_atom_site_label_1
_geom_bond_atom_site_label_2
_geom_bond_distance
_geom_bond_site_symmetry_2
C1 N2 1.326(4) .
C1 C2 1.408(4) .
C1 H1 0.9500 .
C2 C3 1.374(4) .
C2 H2 0.9500 .
C3 C4 1.401(4) .
C3 H3 0.9500 .
C4 N2 1.386(3) .
C4 C5 1.407(4) .
C5 C6 1.403(4) .
C5 C10 1.500(3) .
C6 N1 1.397(3) .
C6 C7 1.417(4) .
C7 C8 1.363(4) .
C7 H7 0.9500 .
C8 C9 1.410(4) .
C8 H8 0.9500 .
C9 N1 1.339(3) .
C9 C32 1.442(4) 2_656
C10 C11 1.398(4) .
C10 C23 1.406(4) .
C11 C12 1.426(4) .
C11 C16 1.435(4) .
C12 C13 1.361(4) .
C12 H12 0.9500 .
C13 C14 1.414(5) .
C13 H13 0.9500 .
C14 C15 1.349(5) .
C14 H14 0.9500 .
C15 C16 1.419(4) .
C15 H15 0.9500 .
C16 C17 1.388(5) .
C17 C18 1.390(5) .
C17 H17 0.9500 .
C18 C19 1.420(5) .
C18 C23 1.432(4) .
C19 C20 1.349(6) .
C19 H19 0.9500 .
C20 C21 1.424(5) .
C20 H20 0.9500 .
C21 C22 1.365(4) .
C21 H21 0.9500 .
C22 C23 1.416(4) .
C22 H22 0.9500 .
C24 N3 1.327(3) .
C24 C25 1.409(4) .
C24 H24 0.9500 .
C25 C26 1.360(4) .
C25 H25 0.9500 .
C26 C27 1.426(4) .
C26 H26 0.9500 .
C27 C28 1.387(4) .
C27 N3 1.401(3) .
C28 C29 1.392(4) .
C28 C33 1.510(3) .
C29 N4 1.394(3) .
C29 C30 1.418(4) .
C30 C31 1.366(4) .
C30 H30 0.9500 .
C31 C32 1.414(4) .
C31 H31 0.9500 .
C32 N4 1.341(3) .
C32 C9 1.442(4) 2_656
C33 C46 1.394(4) .
C33 C34 1.413(4) .
C34 C35 1.420(4) .
C34 C39 1.433(4) .
C35 C36 1.363(5) .
C35 H35 0.9500 .
C36 C37 1.410(6) .
C36 H36 0.9500 .
C37 C38 1.349(6) .
C37 H37 0.9500 .
C38 C39 1.441(4) .
C38 H38 0.9500 .
C39 C40 1.384(5) .
C40 C41 1.383(5) .
C40 H40 0.9500 .
C41 C42 1.425(5) .
C41 C46 1.437(4) .
C42 C43 1.344(6) .
C42 H42 0.9500 .
C43 C44 1.421(6) .
C43 H43 0.9500 .
C44 C45 1.365(5) .
C44 H44 0.9500 .
C45 C46 1.434(4) .
C45 H45 0.9500 .
N1 Zn1 2.012(2) .
N2 Zn1 1.979(2) .
N3 Zn1 2.005(2) .
N4 Zn1 1.981(2) .

loop_
_platon_squeeze_void_nr
_platon_squeeze_void_average_x
_platon_squeeze_void_average_y
_platon_squeeze_void_average_z
_platon_squeeze_void_volume
_platon_squeeze_void_count_electrons
_platon_squeeze_void_content
1 -0.002 0.002 -0.007 2081 472 ' '
